data_4086003
loop_
_publ_author_name
'Li, Ting'
'Fu, Chen'
'Liu, Zi'
'Guo, Shuiliang'
'Liu, Zicheng'
'Wen, Ting-Bin'

_publ_section_title
;
 Half-SandwichB-Oxy Boratabenzene Ruthenium Complexes: Synthesis,
 Characterization, and Reactivity of (\h6-C5H5BOR)RuCl(PPh3)2(R = Et, Me)
;
_journal_issue 13
_journal_name_full Organometallics
_journal_page_first 3292
_journal_paper_doi 10.1021/acs.organomet.5b00319
_journal_volume 34
_journal_year 2015
_chemical_formula_moiety 'C29 H31 B Cl O2 P Ru'
_chemical_formula_sum 'C29 H31 B Cl O2 P Ru'
_chemical_formula_weight 589.84
_chemical_name_systematic
; 
 ? 
;
_space_group_IT_number 2
_symmetry_cell_setting triclinic
_symmetry_space_group_name_Hall '-P 1'
_symmetry_space_group_name_H-M 'P -1'
_atom_sites_solution_hydrogens geom
_atom_sites_solution_primary direct
_atom_sites_solution_secondary difmap
_audit_creation_method SHELXL-97
_cell_angle_alpha 88.08(3)
_cell_angle_beta 75.76(3)
_cell_angle_gamma 81.77(3)
_cell_formula_units_Z 2
_cell_length_a 8.9571(18)
_cell_length_b 10.018(2)
_cell_length_c 15.012(3)
_cell_measurement_reflns_used 12687
_cell_measurement_temperature 173(2)
_cell_measurement_theta_max 27.48
_cell_measurement_theta_min 3.03
_cell_volume 1292.2(5)
_computing_structure_refinement 'SHELXL-97 (Sheldrick, 1997)'
_computing_structure_solution 'SHELXS-97 (Sheldrick, 1990)'
_diffrn_ambient_temperature 173(2)
_diffrn_measured_fraction_theta_full 0.997
_diffrn_measured_fraction_theta_max 0.997
_diffrn_radiation_monochromator graphite
_diffrn_radiation_source 'fine-focus sealed tube'
_diffrn_radiation_type MoK\a
_diffrn_radiation_wavelength 0.71073
_diffrn_reflns_av_R_equivalents 0.0313
_diffrn_reflns_av_sigmaI/netI 0.0404
_diffrn_reflns_limit_h_max 9
_diffrn_reflns_limit_h_min -10
_diffrn_reflns_limit_k_max 11
_diffrn_reflns_limit_k_min -11
_diffrn_reflns_limit_l_max 17
_diffrn_reflns_limit_l_min -17
_diffrn_reflns_number 10132
_diffrn_reflns_theta_full 25.00
_diffrn_reflns_theta_max 25.00
_diffrn_reflns_theta_min 3.03
_exptl_absorpt_coefficient_mu 0.797
_exptl_absorpt_correction_T_max 1.0000
_exptl_absorpt_correction_T_min 0.5812
_exptl_absorpt_correction_type multi-scan
_exptl_crystal_colour ORANGE
_exptl_crystal_density_diffrn 1.516
_exptl_crystal_density_method 'not measured'
_exptl_crystal_description BLOCK
_exptl_crystal_F_000 604
_exptl_crystal_size_max 0.22
_exptl_crystal_size_mid 0.12
_exptl_crystal_size_min 0.08
_refine_diff_density_max 0.726
_refine_diff_density_min -0.533
_refine_diff_density_rms 0.145
_refine_ls_extinction_method none
_refine_ls_goodness_of_fit_ref 1.000
_refine_ls_hydrogen_treatment mixed
_refine_ls_matrix_type full
_refine_ls_number_parameters 316
_refine_ls_number_reflns 4537
_refine_ls_number_restraints 0
_refine_ls_restrained_S_all 1.000
_refine_ls_R_factor_all 0.0342
_refine_ls_R_factor_gt 0.0294
_refine_ls_shift/su_max 0.001
_refine_ls_shift/su_mean 0.000
_refine_ls_structure_factor_coef Fsqd
_refine_ls_weighting_details 'calc w=1/[\s^2^(Fo^2^)+(0.1010P)^2^+0.5500P] where P=(Fo^2^+2Fc^2^)/3'
_refine_ls_weighting_scheme calc
_refine_ls_wR_factor_gt 0.0979
_refine_ls_wR_factor_ref 0.1242
_reflns_number_gt 4191
_reflns_number_total 4537
_reflns_threshold_expression >2sigma(I)
_cod_data_source_file om5b00319_si_002.cif
_cod_data_source_block Coumpound_4
_cod_depositor_comments
;
The following automatic conversions were performed:

'_symmetry_cell_setting' value 'Triclinic' changed to 'triclinic'
according to
/usr/data/users/saulius/crontab/automatic-downloads/rss-feeds/ACS/lib/dictionaries/cif_core.dic
dictionary named 'cif_core.dic' version 2.4.2 from 2011-04-26.

Automatic conversion script
Id: cif_fix_values 3271 2015-04-21 07:52:19Z andrius 

 Adding full bibliography for 4085999--4086004.cif.
;
_cod_original_cell_volume 1292.2(4)
_cod_original_sg_symbol_H-M P-1
_cod_database_code 4086003

loop_
_symmetry_equiv_pos_as_xyz
'x, y, z'
'-x, -y, -z'

loop_
_atom_site_label
_atom_site_type_symbol
_atom_site_fract_x
_atom_site_fract_y
_atom_site_fract_z
_atom_site_U_iso_or_equiv
_atom_site_adp_type
_atom_site_occupancy
_atom_site_symmetry_multiplicity
_atom_site_calc_flag
_atom_site_refinement_flags
Ru1 Ru 0.80006(3) 0.71601(2) 0.348590(15) 0.01620(13) Uani 1 1 d .
P1 P 0.89859(9) 0.81346(8) 0.20832(6) 0.0162(2) Uani 1 1 d .
Cl1 Cl 0.94630(10) 0.49626(8) 0.29991(6) 0.0253(2) Uani 1 1 d .
C1 C 0.6252(4) 0.8802(3) 0.4276(2) 0.0242(7) Uani 1 1 d .
H1A H 0.6513 0.9721 0.4270 0.029 Uiso 1 1 calc R
C5 C 0.6537(4) 0.6364(3) 0.4825(2) 0.0241(7) Uani 1 1 d .
H5A H 0.7012 0.5648 0.5171 0.029 Uiso 1 1 calc R
O1 O 0.6934(3) 0.8299(2) 0.57989(17) 0.0314(6) Uani 1 1 d .
O2 O 1.0145(3) 0.8817(2) 0.39049(17) 0.0257(5) Uani 1 1 d .
C11 C 0.9732(4) 0.7604(3) 0.3933(2) 0.0199(7) Uani 1 1 d .
C31 C 0.8763(4) 0.7301(3) 0.1065(2) 0.0187(6) Uani 1 1 d .
C21 C 0.8127(3) 0.9896(3) 0.1984(2) 0.0189(6) Uani 1 1 d .
C41 C 1.1088(4) 0.8219(3) 0.1737(2) 0.0190(6) Uani 1 1 d .
C32 C 0.7937(4) 0.6206(3) 0.1162(2) 0.0215(7) Uani 1 1 d .
H32A H 0.7484 0.5905 0.1745 0.026 Uiso 1 1 calc R
C36 C 0.9445(4) 0.7722(3) 0.0189(2) 0.0247(7) Uani 1 1 d .
H36A H 1.0007 0.8446 0.0120 0.030 Uiso 1 1 calc R
C22 C 0.8202(4) 1.0804(3) 0.2657(2) 0.0255(7) Uani 1 1 d .
H22A H 0.8717 1.0509 0.3110 0.031 Uiso 1 1 calc R
C46 C 1.2099(4) 0.7032(3) 0.1764(2) 0.0238(7) Uani 1 1 d .
H46A H 1.1699 0.6256 0.2012 0.029 Uiso 1 1 calc R
C44 C 1.4313(4) 0.8154(4) 0.1071(3) 0.0324(8) Uani 1 1 d .
H44A H 1.5382 0.8132 0.0850 0.039 Uiso 1 1 calc R
C23 C 0.7522(4) 1.2132(3) 0.2656(3) 0.0293(8) Uani 1 1 d .
H23A H 0.7598 1.2728 0.3099 0.035 Uiso 1 1 calc R
C33 C 0.7789(4) 0.5560(3) 0.0389(3) 0.0276(8) Uani 1 1 d .
H33A H 0.7247 0.4823 0.0457 0.033 Uiso 1 1 calc R
C2 C 0.5709(4) 0.8363(4) 0.3554(2) 0.0272(8) Uani 1 1 d .
H2A H 0.5596 0.8992 0.3053 0.033 Uiso 1 1 calc R
C45 C 1.3688(4) 0.6993(4) 0.1428(3) 0.0288(8) Uani 1 1 d .
H45A H 1.4344 0.6187 0.1439 0.035 Uiso 1 1 calc R
C13 C 1.1566(4) 0.7612(4) 0.4867(3) 0.0302(8) Uani 1 1 d .
H13A H 1.0963 0.7815 0.5490 0.036 Uiso 1 1 calc R
H13B H 1.2618 0.7227 0.4878 0.036 Uiso 1 1 calc R
C26 C 0.7336(4) 1.0355(3) 0.1321(3) 0.0267(8) Uani 1 1 d .
H26A H 0.7270 0.9768 0.0870 0.032 Uiso 1 1 calc R
C43 C 1.3327(4) 0.9319(4) 0.1052(3) 0.0314(8) Uani 1 1 d .
H43A H 1.3735 1.0098 0.0819 0.038 Uiso 1 1 calc R
C12 C 1.0805(4) 0.6675(4) 0.4384(3) 0.0297(8) Uani 1 1 d .
H12A H 1.1584 0.6121 0.3930 0.036 Uiso 1 1 calc R
H12B H 1.0226 0.6091 0.4825 0.036 Uiso 1 1 calc R
C4 C 0.5954(4) 0.6026(4) 0.4074(3) 0.0296(8) Uani 1 1 d .
H4A H 0.6051 0.5072 0.3913 0.035 Uiso 1 1 calc R
C25 C 0.6638(4) 1.1693(4) 0.1331(3) 0.0307(8) Uani 1 1 d .
H25A H 0.6109 1.1990 0.0884 0.037 Uiso 1 1 calc R
C34 C 0.8442(4) 0.6010(4) -0.0474(2) 0.0269(8) Uani 1 1 d .
H34A H 0.8306 0.5595 -0.0988 0.032 Uiso 1 1 calc R
C42 C 1.1723(4) 0.9373(3) 0.1373(2) 0.0256(7) Uani 1 1 d .
H42A H 1.1074 1.0178 0.1346 0.031 Uiso 1 1 calc R
C35 C 0.9304(4) 0.7081(4) -0.0587(2) 0.0288(8) Uani 1 1 d .
H35A H 0.9778 0.7363 -0.1171 0.035 Uiso 1 1 calc R
B1 B 0.6522(4) 0.7833(4) 0.5051(3) 0.0246(8) Uani 1 1 d .
C24 C 0.6723(5) 1.2576(3) 0.1990(3) 0.0328(8) Uani 1 1 d .
H24A H 0.6249 1.3465 0.1993 0.039 Uiso 1 1 calc R
C14 C 1.1549(4) 0.8840(4) 0.4264(3) 0.0306(8) Uani 1 1 d .
H14A H 1.1462 0.9655 0.4615 0.037 Uiso 1 1 calc R
H14B H 1.2483 0.8781 0.3767 0.037 Uiso 1 1 calc R
C3 C 0.5496(4) 0.7001(4) 0.3465(2) 0.0299(8) Uani 1 1 d .
H3A H 0.5272 0.6711 0.2901 0.036 Uiso 1 1 calc R
C6 C 0.7277(5) 0.7347(4) 0.6480(3) 0.0398(9) Uani 1 1 d .
H6A H 0.8216 0.6737 0.6220 0.048 Uiso 1 1 calc R
H6B H 0.6429 0.6820 0.6688 0.048 Uiso 1 1 calc R
C7 C 0.7495(7) 0.8114(6) 0.7274(3) 0.0540(12) Uani 1 1 d .
H7A H 0.7718 0.7490 0.7740 0.081 Uiso 1 1 calc R
H7B H 0.6562 0.8717 0.7526 0.081 Uiso 1 1 calc R
H7C H 0.8345 0.8623 0.7064 0.081 Uiso 1 1 calc R

loop_
_atom_site_aniso_label
_atom_site_aniso_U_11
_atom_site_aniso_U_22
_atom_site_aniso_U_33
_atom_site_aniso_U_23
_atom_site_aniso_U_13
_atom_site_aniso_U_12
Ru1 0.01497(19) 0.01711(19) 0.01697(19) 0.00127(11) -0.00343(12) -0.00489(12)
P1 0.0159(4) 0.0158(4) 0.0175(4) 0.0009(3) -0.0038(3) -0.0045(3)
Cl1 0.0277(4) 0.0175(4) 0.0302(5) -0.0010(3) -0.0057(4) -0.0035(3)
C1 0.0220(17) 0.0219(16) 0.0253(18) 0.0000(13) -0.0011(14) 0.0001(13)
C5 0.0245(17) 0.0258(17) 0.0211(17) 0.0065(13) -0.0021(14) -0.0079(14)
O1 0.0444(16) 0.0289(13) 0.0240(13) 0.0012(10) -0.0121(12) -0.0089(11)
O2 0.0257(12) 0.0199(11) 0.0376(14) 0.0031(10) -0.0165(11) -0.0082(9)
C11 0.0218(16) 0.0185(15) 0.0183(16) -0.0004(12) -0.0015(13) -0.0051(12)
C31 0.0222(16) 0.0172(15) 0.0182(15) 0.0007(12) -0.0087(13) -0.0017(12)
C21 0.0125(14) 0.0204(15) 0.0222(16) 0.0016(12) 0.0001(13) -0.0047(12)
C41 0.0182(15) 0.0254(16) 0.0148(15) 0.0003(12) -0.0038(13) -0.0085(13)
C32 0.0164(15) 0.0256(16) 0.0216(16) -0.0022(13) -0.0030(13) -0.0025(13)
C36 0.0285(18) 0.0232(16) 0.0236(17) 0.0012(13) -0.0075(15) -0.0060(13)
C22 0.0327(18) 0.0201(16) 0.0257(17) 0.0030(13) -0.0092(15) -0.0071(14)
C46 0.0236(17) 0.0230(16) 0.0262(18) 0.0004(13) -0.0068(15) -0.0068(13)
C44 0.0231(18) 0.044(2) 0.034(2) 0.0037(17) -0.0105(16) -0.0120(16)
C23 0.035(2) 0.0216(17) 0.0302(19) -0.0039(14) -0.0033(16) -0.0070(14)
C33 0.0315(19) 0.0231(16) 0.0333(19) -0.0019(14) -0.0158(16) -0.0063(14)
C2 0.0174(16) 0.0382(19) 0.0223(17) 0.0071(14) -0.0018(14) 0.0020(14)
C45 0.0170(16) 0.0346(19) 0.0320(19) -0.0002(15) -0.0027(15) 0.0003(14)
C13 0.0278(18) 0.038(2) 0.0294(19) 0.0000(16) -0.0142(16) -0.0070(15)
C26 0.0313(19) 0.0200(17) 0.0322(19) 0.0025(14) -0.0119(16) -0.0083(14)
C43 0.0265(19) 0.038(2) 0.033(2) 0.0068(16) -0.0052(16) -0.0186(16)
C12 0.0292(19) 0.0254(18) 0.041(2) 0.0056(16) -0.0192(17) -0.0064(14)
C4 0.0267(18) 0.0333(19) 0.0300(19) -0.0019(15) -0.0012(16) -0.0179(15)
C25 0.0265(18) 0.0316(19) 0.033(2) 0.0061(16) -0.0090(16) -0.0004(15)
C34 0.0278(18) 0.0294(18) 0.0239(18) -0.0063(14) -0.0085(15) 0.0004(14)
C42 0.0243(17) 0.0219(16) 0.0312(19) 0.0050(14) -0.0059(15) -0.0080(14)
C35 0.034(2) 0.0315(18) 0.0211(18) 0.0003(14) -0.0083(16) -0.0029(15)
B1 0.0222(18) 0.0273(19) 0.0218(19) 0.0011(15) 0.0015(16) -0.0070(15)
C24 0.036(2) 0.0160(16) 0.043(2) 0.0060(15) -0.0051(18) -0.0019(14)
C14 0.0241(17) 0.0313(19) 0.042(2) -0.0004(16) -0.0173(17) -0.0085(14)
C3 0.0192(17) 0.047(2) 0.0254(18) -0.0013(16) -0.0055(15) -0.0093(15)
C6 0.053(2) 0.040(2) 0.029(2) 0.0049(16) -0.0146(19) -0.0080(19)
C7 0.065(3) 0.067(3) 0.035(2) -0.004(2) -0.022(2) -0.008(3)

loop_
_atom_type_symbol
_atom_type_description
_atom_type_scat_dispersion_real
_atom_type_scat_dispersion_imag
_atom_type_scat_source
C C 0.0033 0.0016 'International Tables Vol C Tables 4.2.6.8 and 6.1.1.4'
H H 0.0000 0.0000 'International Tables Vol C Tables 4.2.6.8 and 6.1.1.4'
B B 0.0013 0.0007 'International Tables Vol C Tables 4.2.6.8 and 6.1.1.4'
O O 0.0106 0.0060 'International Tables Vol C Tables 4.2.6.8 and 6.1.1.4'
P P 0.1023 0.0942 'International Tables Vol C Tables 4.2.6.8 and 6.1.1.4'
Cl Cl 0.1484 0.1585 'International Tables Vol C Tables 4.2.6.8 and 6.1.1.4'
Ru Ru -1.2594 0.8363 'International Tables Vol C Tables 4.2.6.8 and 6.1.1.4'

loop_
_geom_angle_atom_site_label_1
_geom_angle_atom_site_label_2
_geom_angle_atom_site_label_3
_geom_angle
C11 Ru1 C2 129.18(14)
C11 Ru1 C1 95.07(13)
C2 Ru1 C1 36.62(13)
C11 Ru1 C4 134.60(13)
C2 Ru1 C4 65.99(13)
C1 Ru1 C4 78.70(13)
C11 Ru1 C3 158.87(14)
C2 Ru1 C3 36.85(14)
C1 Ru1 C3 66.15(13)
C4 Ru1 C3 35.90(13)
C11 Ru1 C5 99.48(13)
C2 Ru1 C5 78.94(13)
C1 Ru1 C5 68.21(12)
C4 Ru1 C5 36.25(13)
C3 Ru1 C5 65.41(13)
C11 Ru1 P1 90.05(10)
C2 Ru1 P1 89.80(10)
C1 Ru1 P1 104.41(9)
C4 Ru1 P1 135.24(10)
C3 Ru1 P1 103.57(10)
C5 Ru1 P1 168.30(9)
C11 Ru1 Cl1 89.60(10)
C2 Ru1 Cl1 141.16(10)
C1 Ru1 Cl1 162.33(9)
C4 Ru1 Cl1 85.89(10)
C3 Ru1 Cl1 105.58(10)
C5 Ru1 Cl1 94.22(9)
P1 Ru1 Cl1 92.60(4)
C11 Ru1 B1 82.60(13)
C2 Ru1 B1 65.84(13)
C1 Ru1 B1 37.68(12)
C4 Ru1 B1 65.04(13)
C3 Ru1 B1 76.55(13)
C5 Ru1 B1 37.03(12)
P1 Ru1 B1 139.55(9)
Cl1 Ru1 B1 126.87(10)
C31 P1 C21 104.45(14)
C31 P1 C41 99.43(15)
C21 P1 C41 102.94(15)
C31 P1 Ru1 116.22(11)
C21 P1 Ru1 113.69(11)
C41 P1 Ru1 118.04(11)
C2 C1 B1 120.4(3)
C2 C1 Ru1 70.19(19)
B1 C1 Ru1 78.7(2)
C4 C5 B1 120.1(3)
C4 C5 Ru1 70.79(19)
B1 C5 Ru1 77.2(2)
B1 O1 C6 118.5(3)
C11 O2 C14 112.5(2)
O2 C11 C12 107.7(3)
O2 C11 Ru1 124.5(2)
C12 C11 Ru1 127.7(2)
C36 C31 C32 118.9(3)
C36 C31 P1 120.8(3)
C32 C31 P1 120.2(2)
C26 C21 C22 118.6(3)
C26 C21 P1 124.0(3)
C22 C21 P1 117.3(2)
C46 C41 C42 118.3(3)
C46 C41 P1 117.8(2)
C42 C41 P1 123.6(3)
C33 C32 C31 120.2(3)
C31 C36 C35 121.2(3)
C23 C22 C21 120.9(3)
C45 C46 C41 120.9(3)
C43 C44 C45 118.7(3)
C22 C23 C24 120.0(3)
C34 C33 C32 120.1(3)
C1 C2 C3 122.4(3)
C1 C2 Ru1 73.20(19)
C3 C2 Ru1 74.3(2)
C46 C45 C44 120.5(3)
C14 C13 C12 101.4(3)
C21 C26 C25 120.2(3)
C44 C43 C42 121.6(3)
C11 C12 C13 105.0(3)
C3 C4 C5 122.3(3)
C3 C4 Ru1 72.3(2)
C5 C4 Ru1 72.96(19)
C24 C25 C26 120.8(3)
C33 C34 C35 120.6(3)
C43 C42 C41 120.0(3)
C36 C35 C34 118.9(3)
O1 B1 C5 125.9(3)
O1 B1 C1 120.1(3)
C5 B1 C1 113.3(3)
O1 B1 Ru1 133.2(3)
C5 B1 Ru1 65.79(19)
C1 B1 Ru1 63.59(18)
C25 C24 C23 119.6(3)
O2 C14 C13 103.3(3)
C4 C3 C2 119.6(3)
C4 C3 Ru1 71.8(2)
C2 C3 Ru1 68.82(19)
O1 C6 C7 108.4(4)

loop_
_geom_bond_atom_site_label_1
_geom_bond_atom_site_label_2
_geom_bond_distance
Ru1 C11 1.944(3)
Ru1 C2 2.208(3)
Ru1 C1 2.246(3)
Ru1 C4 2.273(4)
Ru1 C3 2.280(3)
Ru1 C5 2.301(3)
Ru1 P1 2.3153(11)
Ru1 Cl1 2.4304(11)
Ru1 B1 2.460(4)
P1 C31 1.832(3)
P1 C21 1.838(3)
P1 C41 1.840(3)
C1 C2 1.400(5)
C1 B1 1.533(5)
C5 C4 1.423(5)
C5 B1 1.519(5)
O1 B1 1.379(5)
O1 C6 1.433(4)
O2 C11 1.316(4)
O2 C14 1.489(4)
C11 C12 1.508(4)
C31 C36 1.386(5)
C31 C32 1.393(5)
C21 C26 1.388(5)
C21 C22 1.402(5)
C41 C46 1.393(5)
C41 C42 1.397(5)
C32 C33 1.390(5)
C36 C35 1.390(5)
C22 C23 1.381(5)
C46 C45 1.384(5)
C44 C43 1.364(5)
C44 C45 1.397(5)
C23 C24 1.393(5)
C33 C34 1.375(5)
C2 C3 1.420(5)
C13 C14 1.504(5)
C13 C12 1.530(5)
C26 C25 1.394(5)
C43 C42 1.392(5)
C4 C3 1.403(5)
C25 C24 1.373(6)
C34 C35 1.391(5)
C6 C7 1.507(6)
